data_7024250
loop_
_publ_author_name
'Woollard-Shore, John G'
'Holland, Jason P.'
'Jones, Michael W.'
'Dilworth, Jonathan R.'

_publ_section_title
;
 Nitrite reduction by copper complexes.
;
_journal_issue 6
_journal_name_full 'Dalton transactions (Cambridge, England : 2003)'
_journal_page_first 1576
_journal_page_last 1585
_journal_paper_doi 10.1039/b913463h
_journal_volume 39
_journal_year 2010
_chemical_absolute_configuration unk
_chemical_formula_moiety 'C13 H30 Cu1 F3 N5 O5 S1'
_chemical_formula_sum 'C13 H30 Cu F3 N5 O5 S'
_chemical_formula_weight 489.02
_chemical_melting_point ?
_space_group_IT_number 19
_symmetry_cell_setting orthorhombic
_symmetry_space_group_name_Hall 'P 2ac 2ab'
_symmetry_space_group_name_H-M 'P 21 21 21'
_atom_sites_solution_hydrogens geom
_atom_sites_solution_primary direct
_audit_creation_date 08-12-22
_audit_creation_method CRYSTALS_ver_12.85
_cell_angle_alpha 90
_cell_angle_beta 90
_cell_angle_gamma 90
_cell_formula_units_Z 4
_cell_length_a 10.5877(2)
_cell_length_b 12.3918(2)
_cell_length_c 16.0937(3)
_cell_measurement_reflns_used 2627
_cell_measurement_temperature 150
_cell_measurement_theta_max 27
_cell_measurement_theta_min 5
_cell_volume 2111.50(7)
_computing_cell_refinement 'DENZO/SCALEPACK (Otwinowski & Minor, 1997)'
_computing_data_collection 'COLLECT (Nonius, 1997-2001).'
_computing_data_reduction 'DENZO/SCALEPACK (Otwinowski & Minor, 1997)'
_computing_molecular_graphics 'CAMERON (Watkin et al., 1996)'
_computing_publication_material 'CRYSTALS (Betteridge et al., 2003)'
_computing_structure_refinement 'CRYSTALS (Betteridge et al., 2003)'
_computing_structure_solution 'SIR92 (Altomare et al., 1994)'
_diffrn_ambient_temperature 150
_diffrn_measured_fraction_theta_full 0.990
_diffrn_measured_fraction_theta_max 0.990
_diffrn_measurement_device 'Nonius KappaCCD'
_diffrn_measurement_device_type Area
_diffrn_measurement_method \w
_diffrn_radiation_monochromator graphite
_diffrn_radiation_type 'Mo K\a'
_diffrn_radiation_wavelength 0.71073
_diffrn_reflns_av_R_equivalents 0.045
_diffrn_reflns_limit_h_max 13
_diffrn_reflns_limit_h_min -13
_diffrn_reflns_limit_k_max 16
_diffrn_reflns_limit_k_min -16
_diffrn_reflns_limit_l_max 20
_diffrn_reflns_limit_l_min -20
_diffrn_reflns_number 17955
_diffrn_reflns_theta_full 27.484
_diffrn_reflns_theta_max 27.484
_diffrn_reflns_theta_min 5.222
_diffrn_standards_number 0
_exptl_absorpt_coefficient_mu 1.193
_exptl_absorpt_correction_T_max 0.94
_exptl_absorpt_correction_T_min 0.90
_exptl_absorpt_correction_type multi-scan
_exptl_absorpt_process_details 'DENZO/SCALEPACK (Otwinowski & Minor, 1997)'
_exptl_crystal_colour 'dark green'
_exptl_crystal_density_diffrn 1.538
_exptl_crystal_density_meas ?
_exptl_crystal_density_method 'not measured'
_exptl_crystal_description plate
_exptl_crystal_F_000 1020
_exptl_crystal_size_max 0.15
_exptl_crystal_size_mid 0.06
_exptl_crystal_size_min 0.05
_refine_diff_density_max 0.62
_refine_diff_density_min -0.50
_refine_ls_extinction_method None
_refine_ls_goodness_of_fit_ref 1.0076
_refine_ls_hydrogen_treatment constr
_refine_ls_matrix_type full
_refine_ls_number_parameters 264
_refine_ls_number_reflns 3530
_refine_ls_number_restraints 317
_refine_ls_R_factor_all 0.0823
_refine_ls_R_factor_gt 0.0506
_refine_ls_shift/su_max 0.007501
_refine_ls_structure_factor_coef F
_refine_ls_weighting_details
;
Method, part 1, Chebychev polynomial, (Watkin, 1994, Prince, 1982)
[weight] = 1.0/[A~0~*T~0~(x)+A~1~*T~1~(x) ... +A~n-1~]*T~n-1~(x)]
where A~i~ are the Chebychev coefficients listed below and x= Fcalc/Fmax
Method = Robust Weighting (Prince, 1982)
W = [weight] * [1-(deltaF/6*sigmaF)^2^]^2^
A~i~ are:
0.669 0.211 0.300
;
_refine_ls_weighting_scheme calc
_refine_ls_wR_factor_all 0.0771
_refine_ls_wR_factor_gt 0.0524
_refine_ls_wR_factor_ref 0.0524
_reflns_limit_h_max 13
_reflns_limit_h_min -13
_reflns_limit_k_max 16
_reflns_limit_k_min 0
_reflns_limit_l_max 20
_reflns_limit_l_min 0
_reflns_number_gt 3530
_reflns_number_total 4780
_reflns_threshold_expression I>2.0\s(I)
_oxford_diffrn_Wilson_B_factor 2.68
_oxford_diffrn_Wilson_scale 9.06
_oxford_refine_ls_r_factor_ref 0.0506
_oxford_refine_ls_scale 0.3422(6)
_oxford_reflns_number_all 4780
_oxford_reflns_threshold_expression_ref I>2.0\s(I)
_oxford_structure_analysis_title 001mwj08
_cod_data_source_file b913463h.txt
_cod_data_source_block complex12
_cod_depositor_comments
;
The following automatic conversions were performed:

'_chemical_melting_point' value 'not measured' was changed to '?' -
the value is undefined or not given.

'_symmetry_cell_setting' value
'Orthorhombic' changed to 'orthorhombic' according to
/home/saulius/struct/CIF-dictionaries/cif_core.dic dictionary named
'cif_core.dic' version 2.4.2 from 2011-04-26.

Automatic conversion script
Id: cif_fix_values 1891 2012-01-12 08:04:46Z andrius 

The following automatic conversions were performed:

'_exptl_crystal_density_meas' value 'not measured' was changed to '?'
- the value is perceived as not measured.

Automatic conversion script
Id: cif_fix_values 3008 2015-01-20 13:52:24Z robertas 
;
_cod_original_sg_symbol_Hall 'p 2ac 2ab '
_cod_original_sg_symbol_H-M 'P 21 21 21 '
_cod_original_formula_sum 'C13 H30 Cu1 F3 N5 O5 S1'
_cod_database_code 7024250

loop_
_symmetry_equiv_pos_as_xyz
x,y,z
x+1/2,-y+1/2,-z
-x,y+1/2,-z+1/2
-x+1/2,-y,z+1/2

loop_
_atom_site_label
_atom_site_type_symbol
_atom_site_fract_x
_atom_site_fract_y
_atom_site_fract_z
_atom_site_U_iso_or_equiv
_atom_site_occupancy
_atom_site_adp_type
_atom_site_refinement_flags_posn
_atom_site_refinement_flags_adp
_atom_site_refinement_flags_occupancy
_atom_site_disorder_group
Cu1 Cu 0.24989(15) 0.59828(3) 0.70472(2) 0.0344 1.0000 Uani . U . .
S2 S 0.2499(3) 1.00501(6) 0.94332(4) 0.0292 1.0000 Uani . U . .
O1 O 0.2462(10) 0.9510(2) 0.86413(15) 0.0399 1.0000 Uani . U . .
C4 C 0.2459(15) 0.8948(3) 1.0168(2) 0.0512 1.0000 Uani . U . .
O6 O 0.3638(7) 1.0610(6) 0.9627(4) 0.0490 1.0000 Uani . U . .
N7 N 0.2481(11) 0.7272(2) 0.62776(17) 0.0354 1.0000 Uani . U . .
F8 F 0.3551(10) 0.8318(6) 1.0063(5) 0.0904 1.0000 Uani . U . .
O9 O 0.1354(7) 1.0629(5) 0.9643(4) 0.0414 1.0000 Uani . U . .
C11 C 0.1503(7) 0.4535(6) 0.5717(4) 0.0551 1.0000 Uani . U . .
N13 N 0.2687(7) 0.5027(3) 0.5938(2) 0.0445 1.0000 Uani . U . .
N14 N 0.4251(7) 0.6609(7) 0.7478(5) 0.0453 1.0000 Uani . U . .
C15 C 0.3689(7) 0.4164(5) 0.5984(4) 0.0480 1.0000 Uani . U . .
F16 F 0.1521(9) 0.8310(6) 1.0063(5) 0.0880 1.0000 Uani . U . .
C17 C 0.3796(10) 0.7834(8) 0.6423(7) 0.0632 1.0000 Uani . U . .
C18 C 0.2479(12) 0.6875(3) 0.5400(2) 0.0367 1.0000 Uani . U . .
C19 C 0.4264(5) 0.7799(4) 0.7277(3) 0.0459 1.0000 Uani . U . .
N21 N 0.0789(8) 0.6653(6) 0.7551(5) 0.0452 1.0000 Uani . U . .
C22 C 0.0783(9) 0.6717(6) 0.8512(4) 0.0574 1.0000 Uani . U . .
C23 C 0.1477(10) 0.7984(7) 0.6473(7) 0.0604 1.0000 Uani . U . .
C24 C 0.0425(6) 0.7379(5) 0.6768(4) 0.0514 1.0000 Uani . U . .
C25 C 0.4152(8) 0.7090(6) 0.8259(4) 0.0568 1.0000 Uani . U . .
C26 C -0.0327(10) 0.5996(10) 0.7360(6) 0.0615 1.0000 Uani . U . .
C27 C 0.3154(5) 0.5822(4) 0.5292(3) 0.0427 1.0000 Uani . U . .
C28 C 0.5315(11) 0.5839(12) 0.7420(8) 0.0849 1.0000 Uani . U . .
F3 F 0.2463(12) 0.9285(2) 1.09496(14) 0.0731 1.0000 Uani . U . .
H111 H 0.0874 0.5078 0.5603 0.0828 1.0000 Uiso R . . .
H113 H 0.1232 0.4092 0.6168 0.0824 1.0000 Uiso R . . .
H112 H 0.1603 0.4082 0.5241 0.0832 1.0000 Uiso R . . .
H151 H 0.4485 0.4498 0.6119 0.0721 1.0000 Uiso R . . .
H153 H 0.3468 0.3637 0.6402 0.0719 1.0000 Uiso R . . .
H152 H 0.3745 0.3812 0.5448 0.0717 1.0000 Uiso R . . .
H181 H 0.2855 0.7405 0.5040 0.0442 1.0000 Uiso R . . .
H182 H 0.1607 0.6759 0.5235 0.0439 1.0000 Uiso R . . .
H192 H 0.5110 0.8072 0.7323 0.0559 1.0000 Uiso R . . .
H221 H 0.0896 0.5995 0.8717 0.0872 1.0000 Uiso R . . .
H223 H 0.1484 0.7174 0.8674 0.0868 1.0000 Uiso R . . .
H222 H -0.0003 0.7014 0.8702 0.0867 1.0000 Uiso R . . .
H232 H 0.1249 0.8413 0.5992 0.0717 1.0000 Uiso R . . .
H241 H 0.0135 0.6907 0.6317 0.0622 1.0000 Uiso R . . .
H251 H 0.3911 0.6553 0.8647 0.0847 1.0000 Uiso R . . .
H253 H 0.4963 0.7369 0.8424 0.0851 1.0000 Uiso R . . .
H252 H 0.3535 0.7669 0.8263 0.0849 1.0000 Uiso R . . .
H261 H -0.0438 0.5982 0.6766 0.0928 1.0000 Uiso R . . .
H262 H -0.1063 0.6301 0.7612 0.0926 1.0000 Uiso R . . .
H263 H -0.0204 0.5284 0.7563 0.0926 1.0000 Uiso R . . .
H271 H 0.4071 0.5930 0.5365 0.0521 1.0000 Uiso R . . .
H272 H 0.2989 0.5537 0.4737 0.0522 1.0000 Uiso R . . .
H283 H 0.5254 0.5320 0.7860 0.1250 1.0000 Uiso R . . .
H282 H 0.6100 0.6223 0.7468 0.1248 1.0000 Uiso R . . .
H281 H 0.5280 0.5461 0.6899 0.1249 1.0000 Uiso R . . .
H242 H -0.0247 0.7866 0.6930 0.0621 1.0000 Uiso R . . .
H191 H 0.3716 0.8223 0.7640 0.0556 1.0000 Uiso R . . .
H231 H 0.1786 0.8450 0.6918 0.0721 1.0000 Uiso R . . .
O100 O 0.2054(9) 0.4798(6) 0.7806(5) 0.0498 0.655(11) Uani D U P 2
N200 N 0.2262(8) 0.3998(5) 0.7801(4) 0.0522 0.655(11) Uani D U P 2
O120 O 0.2408(14) 0.3315(6) 0.8315(5) 0.0514 0.655(11) Uani D U P 2
O101 O 0.2817(17) 0.4882(11) 0.7897(10) 0.0498 0.345(11) Uani D U P 1
N201 N 0.3055(16) 0.4120(10) 0.7965(9) 0.0522 0.345(11) Uani D U P 1
O121 O 0.2830(19) 0.3429(13) 0.8456(12) 0.0514 0.345(11) Uani D U P 1
H171 H 0.3722 0.8573 0.6241 0.0761 1.0000 Uiso R . . .
H172 H 0.4403 0.7458 0.6083 0.0767 1.0000 Uiso R . . .

loop_
_atom_site_aniso_label
_atom_site_aniso_U_11
_atom_site_aniso_U_22
_atom_site_aniso_U_33
_atom_site_aniso_U_23
_atom_site_aniso_U_13
_atom_site_aniso_U_12
Cu1 0.0557(3) 0.02092(18) 0.02675(19) 0.00231(14) -0.0002(7) 0.0015(6)
S2 0.0353(4) 0.0252(4) 0.0270(4) -0.0041(3) -0.0019(12) 0.0011(12)
O1 0.0575(19) 0.0360(13) 0.0263(11) -0.0089(9) 0.000(3) 0.009(4)
C4 0.090(2) 0.0331(16) 0.0303(14) -0.0005(11) -0.002(6) 0.003(3)
O6 0.040(2) 0.049(4) 0.058(5) -0.008(3) 0.000(3) -0.013(2)
N7 0.0552(17) 0.0228(12) 0.0281(12) 0.0025(8) -0.001(3) -0.004(3)
F8 0.143(3) 0.055(4) 0.073(5) -0.002(3) -0.008(4) 0.054(4)
O9 0.039(2) 0.043(4) 0.042(4) -0.015(3) 0.005(3) 0.006(2)
C11 0.062(3) 0.061(4) 0.042(4) -0.021(3) -0.004(3) 0.004(3)
N13 0.073(3) 0.0253(13) 0.0356(14) -0.0052(10) -0.005(2) 0.0046(19)
N14 0.0401(19) 0.046(3) 0.050(3) -0.006(2) -0.001(2) 0.0141(19)
C15 0.057(3) 0.043(3) 0.043(3) -0.005(2) 0.006(3) 0.009(2)
F16 0.145(3) 0.063(4) 0.057(4) 0.017(3) 0.016(4) -0.050(4)
C17 0.088(4) 0.038(4) 0.064(4) 0.009(3) -0.025(4) -0.033(4)
C18 0.049(2) 0.0322(16) 0.0286(14) 0.0026(11) -0.007(4) 0.001(3)
C19 0.043(3) 0.043(2) 0.051(2) -0.018(2) 0.001(2) -0.007(2)
N21 0.046(2) 0.045(3) 0.044(2) 0.006(2) 0.009(2) -0.0081(19)
C22 0.063(4) 0.068(4) 0.041(2) -0.023(3) 0.002(3) 0.002(4)
C23 0.100(4) 0.030(3) 0.050(3) 0.019(3) 0.022(4) 0.025(3)
C24 0.058(3) 0.051(3) 0.046(3) -0.009(2) -0.005(2) 0.019(2)
C25 0.057(4) 0.064(4) 0.049(2) -0.017(2) -0.011(3) 0.001(3)
C26 0.050(3) 0.090(5) 0.045(4) -0.023(4) 0.005(3) -0.018(4)
C27 0.060(3) 0.039(2) 0.0295(19) -0.0061(16) -0.0011(19) 0.0066(19)
C28 0.060(4) 0.112(7) 0.082(7) -0.042(6) -0.035(5) 0.056(5)
F3 0.136(3) 0.0573(15) 0.0263(10) 0.0021(10) 0.010(4) 0.010(5)
O100 0.055(3) 0.0403(16) 0.054(2) 0.0178(16) -0.015(3) 0.000(2)
N200 0.058(4) 0.0392(15) 0.059(3) 0.0227(16) -0.009(3) -0.002(2)
O120 0.058(5) 0.0416(19) 0.055(3) 0.021(2) -0.006(3) -0.001(3)
O101 0.055(3) 0.0403(16) 0.054(2) 0.0178(16) -0.015(3) 0.000(2)
N201 0.058(4) 0.0392(15) 0.059(3) 0.0227(16) -0.009(3) -0.002(2)
O121 0.058(5) 0.0416(19) 0.055(3) 0.021(2) -0.006(3) -0.001(3)

loop_
_atom_type_symbol
_atom_type_scat_dispersion_real
_atom_type_scat_dispersion_imag
_atom_type_scat_Cromer_Mann_a1
_atom_type_scat_Cromer_Mann_b1
_atom_type_scat_Cromer_Mann_a2
_atom_type_scat_Cromer_Mann_b2
_atom_type_scat_Cromer_Mann_a3
_atom_type_scat_Cromer_Mann_b3
_atom_type_scat_Cromer_Mann_a4
_atom_type_scat_Cromer_Mann_b4
_atom_type_scat_Cromer_Mann_c
_atom_type_scat_source
C 0.0033 0.0016 2.3100 20.8439 1.0200 10.2075 1.5886 0.5687 0.8650 51.6512 0.2156 'International Tables Vol C 4.2.6.8 and 6.1.1.4'
H 0.0000 0.0000 0.4930 10.5109 0.3229 26.1257 0.1402 3.1424 0.0408 57.7998 0.0030 'International Tables Vol C 4.2.6.8 and 6.1.1.4'
Cu 0.3201 1.2651 13.3380 3.5828 7.1676 0.2470 5.6158 11.3966 1.6735 64.8126 1.1910 'International Tables Vol C 4.2.6.8 and 6.1.1.4'
F 0.0171 0.0103 3.5392 10.2825 2.6412 4.2944 1.5170 0.2615 1.0243 26.1476 0.2776 'International Tables Vol C 4.2.6.8 and 6.1.1.4'
N 0.0061 0.0033 12.2126 0.0057 3.1322 9.8933 2.0125 28.9975 1.1663 0.5826 -11.5290 'International Tables Vol C 4.2.6.8 and 6.1.1.4'
S 0.1246 0.1234 6.9053 1.4679 5.2034 22.2151 1.4379 0.2536 1.5863 56.1720 0.8669 'International Tables Vol C 4.2.6.8 and 6.1.1.4'
O 0.0106 0.0060 3.0485 13.2771 2.2868 5.7011 1.5463 0.3239 0.8670 32.9089 0.2508 'International Tables Vol C 4.2.6.8 and 6.1.1.4'

loop_
_geom_angle_atom_site_label_1
_geom_angle_atom_site_label_2
_geom_angle_atom_site_label_3
_geom_angle
_geom_angle_publ_flag
N7 Cu1 N13 85.84(13) yes
N7 Cu1 N14 85.4(4) yes
N13 Cu1 N14 113.0(3) yes
N7 Cu1 N21 85.3(4) yes
N13 Cu1 N21 127.1(3) yes
N14 Cu1 N21 118.10(14) yes
N7 Cu1 O101 168.2(6) yes
N13 Cu1 O101 100.4(5) yes
N14 Cu1 O101 82.9(6) yes
N21 Cu1 O101 98.7(5) yes
O1 S2 C4 103.12(17) yes
O1 S2 O6 116.3(5) yes
C4 S2 O6 104.2(6) yes
O1 S2 O9 114.4(5) yes
C4 S2 O9 101.7(5) yes
O6 S2 O9 114.57(17) yes
S2 C4 F8 108.8(8) yes
S2 C4 F16 113.5(8) yes
F8 C4 F16 106.2(4) yes
S2 C4 F3 112.5(3) yes
F8 C4 F3 106.7(9) yes
F16 C4 F3 108.8(9) yes
Cu1 N7 C17 104.5(5) yes
Cu1 N7 C18 108.57(19) yes
C17 N7 C18 106.7(9) yes
Cu1 N7 C23 111.3(5) yes
C17 N7 C23 110.8(5) yes
C18 N7 C23 114.4(8) yes
N13 C11 H111 110.6 no
N13 C11 H113 108.6 no
H111 C11 H113 109.8 no
N13 C11 H112 110.5 no
H111 C11 H112 109.5 no
H113 C11 H112 107.8 no
C11 N13 Cu1 110.9(4) yes
C11 N13 C15 108.9(4) yes
Cu1 N13 C15 114.5(4) yes
C11 N13 C27 113.0(5) yes
Cu1 N13 C27 104.0(2) yes
C15 N13 C27 105.4(5) yes
Cu1 N14 C19 107.1(5) yes
Cu1 N14 C25 112.6(6) yes
C19 N14 C25 77.1(5) yes
Cu1 N14 C28 114.1(8) yes
C19 N14 C28 127.6(9) yes
C25 N14 C28 112.9(8) yes
N13 C15 H151 108.8 no
N13 C15 H153 110.1 no
H151 C15 H153 110.2 no
N13 C15 H152 108.6 no
H151 C15 H152 109.9 no
H153 C15 H152 109.3 no
N7 C17 C19 115.3(8) yes
N7 C17 H171 107.7 no
C19 C17 H171 109.9 no
N7 C17 H172 107.0 no
C19 C17 H172 107.1 no
H171 C17 H172 109.9 no
N7 C18 C27 113.4(5) yes
N7 C18 H181 110.2 no
C27 C18 H181 109.1 no
N7 C18 H182 107.9 no
C27 C18 H182 107.0 no
H181 C18 H182 109.2 no
N14 C19 C17 103.1(6) yes
N14 C19 H192 109.6 no
C17 C19 H192 112.3 no
N14 C19 H191 113.0 no
C17 C19 H191 110.2 no
H192 C19 H191 108.6 no
Cu1 N21 C22 113.6(6) yes
Cu1 N21 C24 97.1(4) yes
C22 N21 C24 139.3(7) yes
Cu1 N21 C26 112.6(7) yes
C22 N21 C26 103.6(7) yes
C24 N21 C26 87.3(7) yes
N21 C22 H221 107.2 no
N21 C22 H223 107.3 no
H221 C22 H223 110.8 no
N21 C22 H222 110.0 no
H221 C22 H222 110.8 no
H223 C22 H222 110.7 no
N7 C23 C24 109.5(7) yes
N7 C23 H232 110.6 no
C24 C23 H232 111.1 no
N7 C23 H231 106.2 no
C24 C23 H231 109.1 no
H232 C23 H231 110.1 no
N21 C24 C23 111.8(6) yes
N21 C24 H241 108.8 no
C23 C24 H241 108.1 no
N21 C24 H242 108.5 no
C23 C24 H242 109.6 no
H241 C24 H242 110.0 no
N14 C25 H251 108.3 no
N14 C25 H253 109.6 no
H251 C25 H253 108.1 no
N14 C25 H252 111.9 no
H251 C25 H252 109.5 no
H253 C25 H252 109.5 no
N21 C26 H261 108.5 no
N21 C26 H262 110.4 no
H261 C26 H262 109.2 no
N21 C26 H263 109.5 no
H261 C26 H263 109.9 no
H262 C26 H263 109.4 no
N13 C27 C18 109.3(5) yes
N13 C27 H271 109.1 no
C18 C27 H271 109.7 no
N13 C27 H272 109.5 no
C18 C27 H272 109.7 no
H271 C27 H272 109.6 no
N14 C28 H283 109.6 no
N14 C28 H282 109.6 no
H283 C28 H282 109.2 no
N14 C28 H281 109.9 no
H283 C28 H281 108.3 no
H282 C28 H281 110.2 no
Cu1 O100 N200 132.1(7) yes
O100 N200 O120 135.54(10) yes
Cu1 O101 N201 142.1(13) yes
O101 N201 O121 135.54(10) yes

loop_
_geom_bond_atom_site_label_1
_geom_bond_atom_site_label_2
_geom_bond_distance
_geom_bond_publ_flag
Cu1 N7 2.022(3) yes
Cu1 N13 2.152(4) yes
Cu1 N14 2.127(8) yes
Cu1 N21 2.151(8) yes
Cu1 O101 1.961(12) yes
S2 O1 1.440(2) yes
S2 C4 1.807(4) yes
S2 O6 1.426(8) yes
S2 O9 1.448(7) yes
C4 F8 1.405(16) yes
C4 F16 1.280(15) yes
C4 F3 1.326(4) yes
N7 C17 1.574(15) yes
N7 C18 1.495(4) yes
N7 C23 1.416(14) yes
C11 N13 1.439(9) yes
C11 H111 0.964 no
C11 H113 0.953 no
C11 H112 0.956 no
N13 C15 1.508(8) yes
N13 C27 1.515(6) yes
N14 C19 1.510(10) yes
N14 C25 1.396(9) yes
N14 C28 1.479(12) yes
C15 H151 0.964 no
C15 H153 0.966 no
C15 H152 0.970 no
C17 C19 1.461(12) yes
C17 H171 0.965 no
C17 H172 0.965 no
C18 C27 1.498(8) yes
C18 H181 0.962 no
C18 H182 0.972 no
C19 H192 0.961 no
C19 H191 0.976 no
N21 C22 1.549(9) yes
N21 C24 1.595(10) yes
N21 C26 1.466(12) yes
C22 H221 0.962 no
C22 H223 0.970 no
C22 H222 0.960 no
C23 C24 1.425(12) yes
C23 H232 0.969 no
C23 H231 0.977 no
C24 H241 0.981 no
C24 H242 0.969 no
C25 H251 0.948 no
C25 H253 0.963 no
C25 H252 0.970 no
C26 H261 0.963 no
C26 H262 0.957 no
C26 H263 0.950 no
C27 H271 0.987 no
C27 H272 0.977 no
C28 H283 0.960 no
C28 H282 0.961 no
C28 H281 0.960 no
O100 N200 1.016(6) yes
N200 O120 1.193(6) yes
O101 N201 0.984(9) yes
N201 O121 1.189(9) yes

loop_
_geom_hbond_atom_site_label_D
_geom_hbond_atom_site_label_H
_geom_hbond_atom_site_label_A
_geom_hbond_site_symmetry_A
_geom_hbond_angle_DHA
_geom_hbond_distance_DH
_geom_hbond_distance_HA
_geom_hbond_distance_DA
_geom_hbond_publ_flag
C11 H111 O9 3_546 151 0.96 2.49 3.365(11) yes
C19 H192 N201 3_656 160 0.96 2.38 3.299(11) yes
C19 H192 O121 3_656 145 0.96 2.55 3.386(11) yes
C23 H232 O6 4_574 162 0.97 2.51 3.445(11) yes
C26 H261 O9 3_546 162 0.96 2.50 3.432(11) yes
C27 H271 O6 3_646 162 0.99 2.46 3.409(11) yes
C27 H272 O121 4_564 128 0.98 2.58 3.268(11) yes
C24 H242 N200 3_556 171 0.97 2.59 3.549(11) yes
C24 H242 O120 3_556 144 0.97 2.39 3.218(11) yes

loop_
_oxford_twin_element_scale_factors
0.61(4)
0.39(4)
